data_7053513
loop_
_publ_author_name
'Nakajima, Yumiko'
'Nakatani, Mitsuharu'
'Hayashi, Kyohei'
'Shiraishi, Yu'
'Takita, Ryo'
'Okazaki, Masaaki'
'Ozawa, Fumiyuki'

_publ_section_title
;
 Synthesis and structures of platinum diphenylacetylene and dithiolate
 complexes bearing diphosphinidenecyclobutene ligands (DPCB-Y)
;
_journal_issue 8
_journal_name_full 'New Journal of Chemistry'
_journal_page_first 1713
_journal_paper_doi 10.1039/c0nj00118j
_journal_volume 34
_journal_year 2010
_chemical_formula_sum 'C68 H76 F6 P2 Pt'
_chemical_formula_weight 1264.32
_chemical_name_systematic
;
?
;
_space_group_IT_number 2
_symmetry_cell_setting triclinic
_symmetry_space_group_name_Hall '-P 1'
_symmetry_space_group_name_H-M 'P -1'
_atom_sites_solution_hydrogens geom
_atom_sites_solution_primary direct
_atom_sites_solution_secondary difmap
_audit_creation_method SHELXL-97
_cell_angle_alpha 86.858(15)
_cell_angle_beta 88.386(15)
_cell_angle_gamma 80.386(14)
_cell_formula_units_Z 2
_cell_length_a 9.477(4)
_cell_length_b 11.489(5)
_cell_length_c 29.035(13)
_cell_measurement_temperature 173(2)
_cell_volume 3112(2)
_computing_cell_refinement 'Rigaku AFC10/Saturn 70 CCD'
_computing_data_collection 'Rigaku AFC10/Saturn 70 CCD'
_computing_data_reduction 'Rigaku AFC10/Saturn 70 CCD'
_computing_molecular_graphics 'SHELXL-97 (Sheldrick, 1997)'
_computing_publication_material 'ORTEP3 for windows'
_computing_structure_refinement 'SHELXL-97 (Sheldrick, 1997)'
_computing_structure_solution 'SHELXS-97 (Sheldrick, 1990)'
_diffrn_ambient_temperature 173(2)
_diffrn_measured_fraction_theta_full 0.953
_diffrn_measured_fraction_theta_max 0.953
_diffrn_measurement_device_type ' CCD area detector '
_diffrn_measurement_method ' phi and omega scans'
_diffrn_radiation_monochromator graphite
_diffrn_radiation_source 'fine-focus sealed tube'
_diffrn_radiation_type MoK\a
_diffrn_radiation_wavelength 0.71070
_diffrn_reflns_av_R_equivalents 0.0538
_diffrn_reflns_av_sigmaI/netI 0.0790
_diffrn_reflns_limit_h_max 12
_diffrn_reflns_limit_h_min -12
_diffrn_reflns_limit_k_max 14
_diffrn_reflns_limit_k_min -14
_diffrn_reflns_limit_l_max 37
_diffrn_reflns_limit_l_min -36
_diffrn_reflns_number 25137
_diffrn_reflns_theta_full 27.48
_diffrn_reflns_theta_max 27.48
_diffrn_reflns_theta_min 3.00
_exptl_absorpt_coefficient_mu 2.362
_exptl_absorpt_correction_T_max 0.8910
_exptl_absorpt_correction_T_min 0.6494
_exptl_absorpt_correction_type numerical
_exptl_crystal_colour orange
_exptl_crystal_density_diffrn 1.349
_exptl_crystal_density_method 'not measured'
_exptl_crystal_description platelet
_exptl_crystal_F_000 1292
_exptl_crystal_size_max 0.20
_exptl_crystal_size_mid 0.10
_exptl_crystal_size_min 0.05
_refine_diff_density_max 1.916
_refine_diff_density_min -1.310
_refine_diff_density_rms 0.134
_refine_ls_extinction_method none
_refine_ls_goodness_of_fit_ref 1.088
_refine_ls_hydrogen_treatment constr
_refine_ls_matrix_type full
_refine_ls_number_parameters 699
_refine_ls_number_reflns 13606
_refine_ls_number_restraints 24
_refine_ls_restrained_S_all 1.091
_refine_ls_R_factor_all 0.0707
_refine_ls_R_factor_gt 0.0554
_refine_ls_shift/su_max 0.107
_refine_ls_shift/su_mean 0.002
_refine_ls_structure_factor_coef Fsqd
_refine_ls_weighting_details 'calc w=1/[\s^2^(Fo^2^)+(0.0625P)^2^+2.8294P] where P=(Fo^2^+2Fc^2^)/3'
_refine_ls_weighting_scheme calc
_refine_ls_wR_factor_gt 0.1253
_refine_ls_wR_factor_ref 0.1371
_reflns_number_gt 11235
_reflns_number_total 13606
_reflns_threshold_expression >2sigma(I)
_cod_data_source_file c0nj00118j.txt
_cod_data_source_block 3b
_cod_database_code 7053513

loop_
_symmetry_equiv_pos_as_xyz
'x, y, z'
'-x, -y, -z'

loop_
_atom_site_label
_atom_site_type_symbol
_atom_site_fract_x
_atom_site_fract_y
_atom_site_fract_z
_atom_site_U_iso_or_equiv
_atom_site_adp_type
_atom_site_occupancy
_atom_site_symmetry_multiplicity
_atom_site_calc_flag
_atom_site_refinement_flags
_atom_site_disorder_assembly
_atom_site_disorder_group
Pt1 Pt 0.24985(2) 0.289139(19) 0.240665(8) 0.02899(8) Uani 1 1 d . . .
P1 P 0.24325(15) 0.46864(12) 0.20356(5) 0.0278(3) Uani 1 1 d . . .
P2 P 0.38581(15) 0.36450(12) 0.29122(5) 0.0257(3) Uani 1 1 d . . .
C1 C 0.1354(6) 0.1701(5) 0.21608(19) 0.0298(12) Uani 1 1 d . . .
C2 C 0.1940(6) 0.1267(5) 0.2537(2) 0.0312(12) Uani 1 1 d . . .
C3 C 0.0338(6) 0.1654(5) 0.1803(2) 0.0328(12) Uani 1 1 d . . .
C4 C -0.0100(7) 0.2638(6) 0.1504(2) 0.0419(15) Uani 1 1 d . . .
H1 H 0.0311 0.3332 0.1526 0.050 Uiso 1 1 calc R . .
C5 C -0.1124(8) 0.2611(7) 0.1175(3) 0.0566(19) Uani 1 1 d . . .
H2 H -0.1435 0.3293 0.0980 0.068 Uiso 1 1 calc R . .
C6 C -0.1690(8) 0.1596(8) 0.1130(3) 0.060(2) Uani 1 1 d . . .
H3 H -0.2369 0.1569 0.0898 0.072 Uiso 1 1 calc R . .
C7 C -0.1279(8) 0.0630(7) 0.1418(3) 0.058(2) Uani 1 1 d . . .
H4 H -0.1694 -0.0060 0.1391 0.070 Uiso 1 1 calc R . .
C8 C -0.0266(8) 0.0641(6) 0.1750(2) 0.0479(16) Uani 1 1 d . . .
H5 H 0.0023 -0.0046 0.1943 0.057 Uiso 1 1 calc R . .
C9 C 0.2088(6) 0.0353(5) 0.2912(2) 0.0291(12) Uani 1 1 d . . .
C10 C 0.2680(7) 0.0514(5) 0.3335(2) 0.0368(13) Uani 1 1 d . . .
H6 H 0.3109 0.1194 0.3368 0.044 Uiso 1 1 calc R . .
C11 C 0.2658(8) -0.0288(6) 0.3703(2) 0.0483(17) Uani 1 1 d . . .
H7 H 0.3034 -0.0145 0.3991 0.058 Uiso 1 1 calc R . .
C12 C 0.2082(9) -0.1307(6) 0.3652(2) 0.0515(18) Uani 1 1 d . . .
H8 H 0.2051 -0.1858 0.3907 0.062 Uiso 1 1 calc R . .
C13 C 0.1559(7) -0.1522(5) 0.3236(2) 0.0440(16) Uani 1 1 d . . .
H9 H 0.1193 -0.2233 0.3200 0.053 Uiso 1 1 calc R . .
C14 C 0.1562(6) -0.0706(5) 0.2867(2) 0.0342(13) Uani 1 1 d . . .
H10 H 0.1202 -0.0865 0.2579 0.041 Uiso 1 1 calc R . .
C15 C 0.3313(6) 0.5555(5) 0.23273(19) 0.0286(11) Uani 1 1 d . . .
C16 C 0.4035(6) 0.5047(5) 0.27506(18) 0.0276(11) Uani 1 1 d . . .
C17 C 0.3889(6) 0.6647(5) 0.23898(19) 0.0269(11) Uani 1 1 d . . .
C18 C 0.4560(6) 0.6169(5) 0.27933(18) 0.0280(11) Uani 1 1 d . . .
C19 C 0.3861(6) 0.7689(5) 0.20725(19) 0.0283(11) Uani 1 1 d . . .
C20 C 0.2816(7) 0.7910(5) 0.1729(2) 0.0391(14) Uani 1 1 d . . .
H11 H 0.2076 0.7444 0.1733 0.047 Uiso 1 1 calc R . .
C21 C 0.2846(7) 0.8783(6) 0.1389(2) 0.0442(15) Uani 1 1 d . . .
H12 H 0.2121 0.8924 0.1164 0.053 Uiso 1 1 calc R . .
C22 C 0.3909(7) 0.9449(6) 0.1373(2) 0.0442(16) Uani 1 1 d . A .
C23 C 0.4916(8) 0.9298(6) 0.1717(3) 0.0508(18) Uani 1 1 d . . .
H13 H 0.5622 0.9795 0.1716 0.061 Uiso 1 1 calc R . .
C24 C 0.4893(7) 0.8421(5) 0.2061(2) 0.0382(14) Uani 1 1 d . . .
H14 H 0.5593 0.8317 0.2294 0.046 Uiso 1 1 calc R . .
C25 C 0.3951(9) 1.0336(9) 0.0973(4) 0.079(3) Uani 1 1 d . . .
F1 F 0.487(3) 1.010(2) 0.0702(8) 0.124(9) Uiso 0.342(15) 1 d P A 1
F2 F 0.2861(13) 1.0774(13) 0.0779(5) 0.047(4) Uiso 0.342(15) 1 d P A 1
F3 F 0.4805(18) 1.1216(16) 0.1125(6) 0.076(5) Uiso 0.342(15) 1 d P A 1
F1A F 0.4106(10) 0.9684(8) 0.0553(3) 0.083(3) Uiso 0.658(15) 1 d P A 2
F2A F 0.2778(9) 1.1139(8) 0.0946(3) 0.068(2) Uiso 0.658(15) 1 d P A 2
F3A F 0.5137(8) 1.0756(8) 0.0928(3) 0.061(2) Uiso 0.658(15) 1 d P A 2
C26 C 0.5433(6) 0.6544(5) 0.31451(19) 0.0294(12) Uani 1 1 d . . .
C27 C 0.6305(6) 0.5693(5) 0.3424(2) 0.0356(13) Uani 1 1 d . . .
H15 H 0.6313 0.4878 0.3380 0.043 Uiso 1 1 calc R . .
C28 C 0.7150(7) 0.6011(6) 0.3761(2) 0.0403(14) Uani 1 1 d . . .
H16 H 0.7734 0.5420 0.3944 0.048 Uiso 1 1 calc R . .
C29 C 0.7140(7) 0.7195(6) 0.3829(2) 0.0389(14) Uani 1 1 d . B .
C30 C 0.6283(7) 0.8050(6) 0.3557(2) 0.0432(15) Uani 1 1 d . . .
H17 H 0.6289 0.8862 0.3601 0.052 Uiso 1 1 calc R . .
C31 C 0.5424(7) 0.7737(5) 0.3224(2) 0.0355(13) Uani 1 1 d . . .
H18 H 0.4824 0.8334 0.3048 0.043 Uiso 1 1 calc R . .
C32 C 0.8016(8) 0.7573(7) 0.4192(3) 0.0499(17) Uani 1 1 d . . .
F4 F 0.9134(15) 0.6841(11) 0.4315(5) 0.077(4) Uiso 0.500(19) 1 d P B 1
F5 F 0.7236(11) 0.7852(12) 0.4578(4) 0.057(3) Uiso 0.500(19) 1 d P B 1
F6 F 0.8574(12) 0.8579(11) 0.4057(3) 0.056(3) Uiso 0.500(19) 1 d P B 1
F4A F 0.8748(11) 0.6572(9) 0.4461(4) 0.053(3) Uiso 0.500(19) 1 d P B 2
F5A F 0.7299(12) 0.8259(13) 0.4488(4) 0.066(3) Uiso 0.500(19) 1 d P B 2
F6A F 0.9114(14) 0.8022(13) 0.4027(4) 0.070(4) Uiso 0.500(19) 1 d P B 2
C33 C 0.1490(6) 0.5479(5) 0.15420(19) 0.0304(12) Uani 1 1 d . . .
C34 C 0.2198(7) 0.5510(6) 0.1103(2) 0.0365(13) Uani 1 1 d . D .
C35 C 0.1440(9) 0.6193(6) 0.0749(2) 0.0490(17) Uani 1 1 d . . .
H19 H 0.1897 0.6242 0.0455 0.059 Uiso 1 1 calc R . .
C36 C 0.0047(8) 0.6808(5) 0.0803(2) 0.0466(17) Uani 1 1 d D C .
C37 C -0.0586(7) 0.6736(6) 0.1225(2) 0.0427(15) Uani 1 1 d . . .
H20 H -0.1529 0.7158 0.1266 0.051 Uiso 1 1 calc R . .
C38 C 0.0067(6) 0.6078(5) 0.1603(2) 0.0320(12) Uani 1 1 d . . .
C39 C -0.0905(6) 0.6171(6) 0.2047(2) 0.0377(14) Uani 1 1 d . . .
C40 C -0.0382(8) 0.5406(7) 0.2488(2) 0.058(2) Uani 1 1 d . . .
H21 H -0.1151 0.5479 0.2723 0.086 Uiso 1 1 calc R . .
H22 H 0.0454 0.5682 0.2608 0.086 Uiso 1 1 calc R . .
H23 H -0.0120 0.4577 0.2411 0.086 Uiso 1 1 calc R . .
C41 C -0.2344(7) 0.5805(6) 0.1936(3) 0.0498(17) Uani 1 1 d . . .
H24 H -0.2929 0.5782 0.2219 0.075 Uiso 1 1 calc R . .
H25 H -0.2169 0.5020 0.1809 0.075 Uiso 1 1 calc R . .
H26 H -0.2850 0.6379 0.1710 0.075 Uiso 1 1 calc R . .
C42 C -0.1153(8) 0.7442(6) 0.2198(3) 0.0530(18) Uani 1 1 d . . .
H27 H -0.1602 0.7972 0.1948 0.080 Uiso 1 1 calc R . .
H28 H -0.0235 0.7667 0.2270 0.080 Uiso 1 1 calc R . .
H29 H -0.1783 0.7505 0.2472 0.080 Uiso 1 1 calc R . .
C43 C -0.0709(10) 0.7514(6) 0.0383(2) 0.066(2) Uani 1 1 d D . .
C44 C -0.0530(18) 0.6755(12) -0.0043(4) 0.081(4) Uiso 0.753(19) 1 d PD C 1
H122 H -0.0930 0.6030 0.0027 0.121 Uiso 0.753(19) 1 calc PR C 1
H123 H 0.0489 0.6549 -0.0123 0.121 Uiso 0.753(19) 1 calc PR C 1
H124 H -0.1036 0.7202 -0.0303 0.121 Uiso 0.753(19) 1 calc PR C 1
C45 C -0.2258(11) 0.8069(11) 0.0497(4) 0.074(4) Uiso 0.753(19) 1 d PD C 1
H125 H -0.2825 0.7441 0.0571 0.111 Uiso 0.753(19) 1 calc PR C 1
H126 H -0.2667 0.8555 0.0230 0.111 Uiso 0.753(19) 1 calc PR C 1
H127 H -0.2273 0.8563 0.0762 0.111 Uiso 0.753(19) 1 calc PR C 1
C46 C 0.0080(17) 0.8547(12) 0.0237(5) 0.088(5) Uiso 0.753(19) 1 d PD C 1
H128 H -0.0391 0.8992 -0.0029 0.131 Uiso 0.753(19) 1 calc PR C 1
H129 H 0.1076 0.8236 0.0155 0.131 Uiso 0.753(19) 1 calc PR C 1
H130 H 0.0057 0.9070 0.0494 0.131 Uiso 0.753(19) 1 calc PR C 1
C44A C -0.125(3) 0.669(2) 0.0058(8) 0.046(8) Uiso 0.247(19) 1 d PD C 2
H131 H -0.1715 0.7160 -0.0205 0.069 Uiso 0.247(19) 1 calc PR C 2
H132 H -0.1932 0.6264 0.0223 0.069 Uiso 0.247(19) 1 calc PR C 2
H133 H -0.0435 0.6128 -0.0055 0.069 Uiso 0.247(19) 1 calc PR C 2
C45A C -0.133(6) 0.879(2) 0.0495(14) 0.12(2) Uiso 0.247(19) 1 d PD C 2
H134 H -0.0707 0.9069 0.0715 0.183 Uiso 0.247(19) 1 calc PR C 2
H135 H -0.2288 0.8817 0.0631 0.183 Uiso 0.247(19) 1 calc PR C 2
H136 H -0.1377 0.9295 0.0211 0.183 Uiso 0.247(19) 1 calc PR C 2
C46A C 0.049(4) 0.807(5) 0.0091(15) 0.13(2) Uiso 0.247(19) 1 d PD C 2
H137 H 0.0837 0.8657 0.0273 0.190 Uiso 0.247(19) 1 calc PR C 2
H138 H 0.0072 0.8463 -0.0195 0.190 Uiso 0.247(19) 1 calc PR C 2
H139 H 0.1281 0.7448 0.0016 0.190 Uiso 0.247(19) 1 calc PR C 2
C47 C 0.3744(8) 0.4876(7) 0.0982(2) 0.0499(17) Uani 1 1 d . . .
C48 C 0.4813(15) 0.5430(13) 0.1214(5) 0.062(4) Uiso 0.609(11) 1 d P D 1
H39 H 0.4765 0.5246 0.1547 0.094 Uiso 0.609(11) 1 calc PR D 1
H40 H 0.4610 0.6289 0.1154 0.094 Uiso 0.609(11) 1 calc PR D 1
H41 H 0.5773 0.5122 0.1095 0.094 Uiso 0.609(11) 1 calc PR D 1
C49 C 0.3800(15) 0.3562(12) 0.1100(5) 0.063(4) Uiso 0.609(11) 1 d P D 1
H42 H 0.4729 0.3128 0.1001 0.094 Uiso 0.609(11) 1 calc PR D 1
H43 H 0.3034 0.3280 0.0941 0.094 Uiso 0.609(11) 1 calc PR D 1
H44 H 0.3675 0.3433 0.1434 0.094 Uiso 0.609(11) 1 calc PR D 1
C50 C 0.3991(15) 0.5039(13) 0.0455(5) 0.065(4) Uiso 0.609(11) 1 d P D 1
H45 H 0.3863 0.5884 0.0366 0.098 Uiso 0.609(11) 1 calc PR D 1
H46 H 0.3301 0.4669 0.0294 0.098 Uiso 0.609(11) 1 calc PR D 1
H47 H 0.4966 0.4666 0.0373 0.098 Uiso 0.609(11) 1 calc PR D 1
C51 C 0.4786(6) 0.3108(5) 0.34415(18) 0.0273(11) Uani 1 1 d . . .
C52 C 0.6181(6) 0.2423(5) 0.3423(2) 0.0327(12) Uani 1 1 d . . .
C53 C 0.6922(7) 0.2136(6) 0.3835(2) 0.0432(16) Uani 1 1 d . . .
H48 H 0.7861 0.1692 0.3823 0.052 Uiso 1 1 calc R . .
C54 C 0.6344(8) 0.2473(6) 0.4255(2) 0.0513(18) Uani 1 1 d D E .
C55 C 0.4928(9) 0.3076(6) 0.4268(2) 0.0486(18) Uani 1 1 d . . .
H49 H 0.4504 0.3265 0.4561 0.058 Uiso 1 1 calc R . .
C56 C 0.4116(7) 0.3409(5) 0.38807(19) 0.0372(14) Uani 1 1 d . . .
C57 C 0.2563(8) 0.4071(6) 0.3957(2) 0.0470(17) Uani 1 1 d . . .
C58 C 0.1445(8) 0.3566(7) 0.3695(3) 0.059(2) Uani 1 1 d . . .
H50 H 0.1605 0.3690 0.3363 0.088 Uiso 1 1 calc R . .
H51 H 0.0486 0.3966 0.3781 0.088 Uiso 1 1 calc R . .
H52 H 0.1527 0.2717 0.3775 0.088 Uiso 1 1 calc R . .
C59 C 0.2499(10) 0.5404(6) 0.3826(3) 0.065(3) Uani 1 1 d . . .
H53 H 0.2689 0.5513 0.3495 0.098 Uiso 1 1 calc R . .
H54 H 0.3220 0.5710 0.3998 0.098 Uiso 1 1 calc R . .
H55 H 0.1546 0.5833 0.3904 0.098 Uiso 1 1 calc R . .
C60 C 0.2071(11) 0.3997(8) 0.4466(3) 0.069(2) Uani 1 1 d . . .
H56 H 0.1076 0.4394 0.4496 0.103 Uiso 1 1 calc R . .
H57 H 0.2683 0.4384 0.4654 0.103 Uiso 1 1 calc R . .
H58 H 0.2140 0.3166 0.4573 0.103 Uiso 1 1 calc R . .
C61 C 0.7219(10) 0.2175(8) 0.4700(2) 0.075(3) Uani 1 1 d D . .
C62 C 0.6637(19) 0.1211(14) 0.4989(5) 0.074(5) Uiso 0.577(14) 1 d PD E 1
H104 H 0.6520 0.0568 0.4792 0.111 Uiso 0.577(14) 1 calc PR E 1
H105 H 0.5708 0.1539 0.5125 0.111 Uiso 0.577(14) 1 calc PR E 1
H106 H 0.7308 0.0905 0.5234 0.111 Uiso 0.577(14) 1 calc PR E 1
C63 C 0.8823(13) 0.1485(14) 0.4581(6) 0.078(5) Uiso 0.577(14) 1 d PD E 1
H107 H 0.8756 0.0747 0.4435 0.117 Uiso 0.577(14) 1 calc PR E 1
H108 H 0.9361 0.1305 0.4867 0.117 Uiso 0.577(14) 1 calc PR E 1
H109 H 0.9315 0.1987 0.4370 0.117 Uiso 0.577(14) 1 calc PR E 1
C64 C 0.750(2) 0.3255(14) 0.4918(6) 0.086(6) Uiso 0.577(14) 1 d PD E 1
H110 H 0.7881 0.3776 0.4685 0.129 Uiso 0.577(14) 1 calc PR E 1
H111 H 0.8199 0.3028 0.5163 0.129 Uiso 0.577(14) 1 calc PR E 1
H112 H 0.6606 0.3671 0.5050 0.129 Uiso 0.577(14) 1 calc PR E 1
C62A C 0.744(3) 0.0895(15) 0.4842(8) 0.087(8) Uiso 0.423(14) 1 d PD E 2
H113 H 0.8003 0.0757 0.5123 0.131 Uiso 0.423(14) 1 calc PR E 2
H114 H 0.7956 0.0439 0.4595 0.131 Uiso 0.423(14) 1 calc PR E 2
H115 H 0.6511 0.0643 0.4900 0.131 Uiso 0.423(14) 1 calc PR E 2
C63A C 0.837(3) 0.296(2) 0.4720(9) 0.103(9) Uiso 0.423(14) 1 d PD E 2
H116 H 0.7997 0.3757 0.4596 0.154 Uiso 0.423(14) 1 calc PR E 2
H117 H 0.9213 0.2626 0.4537 0.154 Uiso 0.423(14) 1 calc PR E 2
H118 H 0.8649 0.2995 0.5042 0.154 Uiso 0.423(14) 1 calc PR E 2
C64A C 0.623(3) 0.274(2) 0.5126(6) 0.092(8) Uiso 0.423(14) 1 d PD E 2
H119 H 0.6041 0.3604 0.5080 0.138 Uiso 0.423(14) 1 calc PR E 2
H120 H 0.6730 0.2521 0.5417 0.138 Uiso 0.423(14) 1 calc PR E 2
H121 H 0.5320 0.2439 0.5138 0.138 Uiso 0.423(14) 1 calc PR E 2
C65 C 0.6964(6) 0.1941(6) 0.2977(2) 0.0392(14) Uani 1 1 d . . .
C66 C 0.8443(8) 0.1207(8) 0.3071(3) 0.068(2) Uani 1 1 d . . .
H68 H 0.9051 0.1700 0.3210 0.103 Uiso 1 1 calc R . .
H69 H 0.8883 0.0920 0.2780 0.103 Uiso 1 1 calc R . .
H70 H 0.8340 0.0532 0.3284 0.103 Uiso 1 1 calc R . .
C67 C 0.6110(7) 0.1108(6) 0.2752(2) 0.0458(16) Uani 1 1 d . . .
H71 H 0.5983 0.0454 0.2971 0.069 Uiso 1 1 calc R . .
H72 H 0.6631 0.0794 0.2477 0.069 Uiso 1 1 calc R . .
H73 H 0.5171 0.1545 0.2663 0.069 Uiso 1 1 calc R . .
C68 C 0.7210(9) 0.2949(7) 0.2622(3) 0.064(2) Uani 1 1 d . . .
H74 H 0.6290 0.3331 0.2495 0.096 Uiso 1 1 calc R . .
H75 H 0.7842 0.2621 0.2371 0.096 Uiso 1 1 calc R . .
H76 H 0.7655 0.3533 0.2774 0.096 Uiso 1 1 calc R . .
C69 C 0.478(2) 0.581(2) 0.0850(8) 0.064(6) Uiso 0.391(11) 1 d P D 2
H77 H 0.4821 0.6316 0.1110 0.097 Uiso 0.391(11) 1 calc PR D 2
H78 H 0.4423 0.6302 0.0578 0.097 Uiso 0.391(11) 1 calc PR D 2
H79 H 0.5749 0.5390 0.0782 0.097 Uiso 0.391(11) 1 calc PR D 2
C70 C 0.470(2) 0.4038(18) 0.1354(7) 0.058(5) Uiso 0.391(11) 1 d P D 2
H80 H 0.5683 0.3847 0.1234 0.087 Uiso 0.391(11) 1 calc PR D 2
H81 H 0.4303 0.3307 0.1413 0.087 Uiso 0.391(11) 1 calc PR D 2
H82 H 0.4695 0.4447 0.1641 0.087 Uiso 0.391(11) 1 calc PR D 2
C71 C 0.379(2) 0.4096(17) 0.0556(6) 0.048(5) Uiso 0.391(11) 1 d P D 2
H83 H 0.3310 0.4569 0.0297 0.072 Uiso 0.391(11) 1 calc PR D 2
H84 H 0.3294 0.3425 0.0636 0.072 Uiso 0.391(11) 1 calc PR D 2
H85 H 0.4785 0.3803 0.0469 0.072 Uiso 0.391(11) 1 calc PR D 2

loop_
_atom_site_aniso_label
_atom_site_aniso_U_11
_atom_site_aniso_U_22
_atom_site_aniso_U_33
_atom_site_aniso_U_23
_atom_site_aniso_U_13
_atom_site_aniso_U_12
Pt1 0.03049(12) 0.02347(11) 0.03360(13) 0.00382(8) -0.00508(8) -0.00712(8)
P1 0.0273(7) 0.0243(7) 0.0322(7) 0.0063(6) -0.0067(6) -0.0072(6)
P2 0.0281(7) 0.0216(6) 0.0273(7) 0.0030(5) -0.0037(6) -0.0047(5)
C1 0.030(3) 0.030(3) 0.031(3) -0.003(2) 0.003(2) -0.011(2)
C2 0.021(3) 0.030(3) 0.045(3) -0.001(2) 0.001(2) -0.011(2)
C3 0.033(3) 0.032(3) 0.033(3) -0.001(2) -0.002(2) -0.007(2)
C4 0.040(3) 0.042(4) 0.045(4) 0.002(3) -0.004(3) -0.011(3)
C5 0.058(5) 0.062(5) 0.051(4) 0.012(4) -0.022(4) -0.017(4)
C6 0.052(4) 0.085(6) 0.047(4) 0.002(4) -0.017(3) -0.022(4)
C7 0.059(5) 0.064(5) 0.060(5) -0.006(4) -0.020(4) -0.026(4)
C8 0.055(4) 0.041(4) 0.051(4) 0.001(3) -0.009(3) -0.017(3)
C9 0.023(3) 0.023(3) 0.039(3) 0.001(2) 0.002(2) 0.002(2)
C10 0.043(3) 0.025(3) 0.041(3) 0.003(2) 0.000(3) -0.005(3)
C11 0.061(4) 0.048(4) 0.032(3) 0.010(3) -0.005(3) -0.004(3)
C12 0.073(5) 0.035(4) 0.044(4) 0.016(3) 0.010(4) -0.009(3)
C13 0.049(4) 0.025(3) 0.058(4) 0.004(3) 0.005(3) -0.009(3)
C14 0.034(3) 0.024(3) 0.045(3) -0.001(2) 0.000(3) -0.005(2)
C15 0.033(3) 0.025(3) 0.028(3) 0.003(2) 0.003(2) -0.008(2)
C16 0.023(3) 0.034(3) 0.025(3) -0.005(2) -0.001(2) -0.002(2)
C17 0.025(3) 0.021(3) 0.036(3) -0.003(2) 0.003(2) -0.004(2)
C18 0.031(3) 0.026(3) 0.026(3) 0.001(2) 0.002(2) -0.004(2)
C19 0.027(3) 0.025(3) 0.031(3) 0.008(2) 0.000(2) -0.003(2)
C20 0.039(3) 0.029(3) 0.050(4) 0.005(3) -0.008(3) -0.011(3)
C21 0.043(4) 0.040(4) 0.049(4) 0.016(3) -0.015(3) -0.008(3)
C22 0.038(3) 0.039(4) 0.052(4) 0.016(3) 0.002(3) -0.004(3)
C23 0.047(4) 0.041(4) 0.067(5) 0.024(3) -0.008(3) -0.022(3)
C24 0.037(3) 0.035(3) 0.044(3) 0.012(3) -0.008(3) -0.013(3)
C25 0.040(4) 0.070(6) 0.120(8) 0.042(6) 0.013(5) -0.007(4)
C26 0.028(3) 0.029(3) 0.030(3) 0.000(2) -0.001(2) -0.003(2)
C27 0.038(3) 0.030(3) 0.040(3) 0.000(2) -0.009(3) -0.009(3)
C28 0.043(3) 0.045(4) 0.033(3) 0.004(3) -0.010(3) -0.009(3)
C29 0.037(3) 0.049(4) 0.034(3) -0.006(3) 0.004(3) -0.017(3)
C30 0.050(4) 0.034(3) 0.049(4) -0.007(3) -0.003(3) -0.016(3)
C31 0.039(3) 0.028(3) 0.040(3) -0.002(2) -0.003(3) -0.007(3)
C32 0.040(4) 0.063(5) 0.048(4) -0.014(4) -0.001(3) -0.012(3)
C33 0.032(3) 0.028(3) 0.033(3) 0.001(2) -0.006(2) -0.011(2)
C34 0.041(3) 0.041(3) 0.029(3) 0.003(3) -0.004(3) -0.013(3)
C35 0.070(5) 0.052(4) 0.029(3) 0.008(3) -0.006(3) -0.022(4)
C36 0.064(4) 0.035(3) 0.044(4) 0.014(3) -0.023(3) -0.017(3)
C37 0.039(3) 0.037(3) 0.053(4) 0.007(3) -0.019(3) -0.008(3)
C38 0.031(3) 0.029(3) 0.036(3) 0.006(2) -0.005(2) -0.008(2)
C39 0.026(3) 0.038(3) 0.048(4) 0.007(3) 0.001(3) -0.004(3)
C40 0.042(4) 0.074(5) 0.049(4) 0.026(4) 0.013(3) 0.003(4)
C41 0.029(3) 0.050(4) 0.070(5) -0.003(4) 0.004(3) -0.009(3)
C42 0.051(4) 0.049(4) 0.060(5) -0.008(3) -0.001(4) -0.012(3)
C43 0.113(7) 0.045(4) 0.043(4) 0.008(3) -0.031(4) -0.014(5)
C47 0.052(4) 0.062(5) 0.037(4) 0.000(3) 0.005(3) -0.016(4)
C51 0.036(3) 0.022(3) 0.024(3) 0.005(2) 0.000(2) -0.009(2)
C52 0.034(3) 0.026(3) 0.040(3) 0.009(2) -0.010(2) -0.009(2)
C53 0.043(3) 0.033(3) 0.054(4) 0.006(3) -0.027(3) -0.007(3)
C54 0.072(5) 0.043(4) 0.042(4) 0.011(3) -0.020(3) -0.022(4)
C55 0.078(5) 0.046(4) 0.025(3) -0.001(3) 0.002(3) -0.021(4)
C56 0.059(4) 0.027(3) 0.026(3) 0.003(2) 0.001(3) -0.010(3)
C57 0.067(5) 0.029(3) 0.044(4) -0.003(3) 0.018(3) -0.005(3)
C58 0.046(4) 0.059(5) 0.066(5) -0.003(4) 0.013(4) 0.003(4)
C59 0.092(6) 0.030(4) 0.065(5) 0.007(3) 0.039(5) 0.005(4)
C60 0.097(7) 0.059(5) 0.050(5) -0.009(4) 0.030(5) -0.017(5)
C61 0.110(7) 0.086(6) 0.036(4) 0.019(4) -0.036(4) -0.034(6)
C65 0.029(3) 0.035(3) 0.051(4) 0.008(3) 0.002(3) -0.001(3)
C66 0.030(4) 0.071(6) 0.099(7) -0.003(5) -0.001(4) 0.006(4)
C67 0.042(4) 0.043(4) 0.049(4) -0.010(3) 0.003(3) 0.004(3)
C68 0.069(5) 0.048(4) 0.072(5) 0.016(4) 0.036(4) -0.012(4)

loop_
_atom_type_symbol
_atom_type_description
_atom_type_scat_dispersion_real
_atom_type_scat_dispersion_imag
_atom_type_scat_source
C C 0.0033 0.0016 'International Tables Vol C Tables 4.2.6.8 and 6.1.1.4'
H H 0.0000 0.0000 'International Tables Vol C Tables 4.2.6.8 and 6.1.1.4'
F F 0.0171 0.0103 'International Tables Vol C Tables 4.2.6.8 and 6.1.1.4'
P P 0.1023 0.0942 'International Tables Vol C Tables 4.2.6.8 and 6.1.1.4'
Pt Pt -1.7033 8.3905 'International Tables Vol C Tables 4.2.6.8 and 6.1.1.4'

loop_
_geom_angle_atom_site_label_1
_geom_angle_atom_site_label_2
_geom_angle_atom_site_label_3
_geom_angle
C2 Pt1 C1 36.4(2)
C2 Pt1 P1 156.07(17)
C1 Pt1 P1 119.80(17)
C2 Pt1 P2 120.61(17)
C1 Pt1 P2 156.98(17)
P1 Pt1 P2 82.96(6)
C15 P1 C33 112.3(3)
C15 P1 Pt1 111.3(2)
C33 P1 Pt1 135.92(18)
C16 P2 C51 113.0(3)
C16 P2 Pt1 111.22(19)
C51 P2 Pt1 135.73(18)
C2 C1 C3 149.3(6)
C2 C1 Pt1 71.2(3)
C3 C1 Pt1 138.6(4)
C1 C2 C9 149.4(5)
C1 C2 Pt1 72.4(4)
C9 C2 Pt1 137.5(4)
C8 C3 C4 117.7(6)
C8 C3 C1 121.5(6)
C4 C3 C1 120.8(5)
C5 C4 C3 120.8(6)
C5 C4 H1 119.6
C3 C4 H1 119.6
C6 C5 C4 119.9(7)
C6 C5 H2 120.1
C4 C5 H2 120.1
C7 C6 C5 120.1(7)
C7 C6 H3 119.9
C5 C6 H3 119.9
C6 C7 C8 120.8(7)
C6 C7 H4 119.6
C8 C7 H4 119.6
C7 C8 C3 120.6(7)
C7 C8 H5 119.7
C3 C8 H5 119.7
C10 C9 C14 117.2(5)
C10 C9 C2 122.2(5)
C14 C9 C2 120.5(5)
C11 C10 C9 121.7(6)
C11 C10 H6 119.2
C9 C10 H6 119.2
C10 C11 C12 119.5(7)
C10 C11 H7 120.3
C12 C11 H7 120.3
C13 C12 C11 120.4(6)
C13 C12 H8 119.8
C11 C12 H8 119.8
C12 C13 C14 120.0(6)
C12 C13 H9 120.0
C14 C13 H9 120.0
C13 C14 C9 121.1(6)
C13 C14 H10 119.5
C9 C14 H10 119.5
C16 C15 C17 88.5(4)
C16 C15 P1 117.7(4)
C17 C15 P1 153.6(4)
C15 C16 C18 88.4(4)
C15 C16 P2 116.7(4)
C18 C16 P2 154.8(4)
C18 C17 C19 138.9(5)
C18 C17 C15 91.4(4)
C19 C17 C15 129.0(5)
C17 C18 C26 137.6(5)
C17 C18 C16 91.6(4)
C26 C18 C16 130.8(5)
C24 C19 C20 117.1(5)
C24 C19 C17 123.7(5)
C20 C19 C17 118.9(5)
C21 C20 C19 121.3(6)
C21 C20 H11 119.3
C19 C20 H11 119.3
C22 C21 C20 120.4(6)
C22 C21 H12 119.8
C20 C21 H12 119.8
C21 C22 C23 119.9(6)
C21 C22 C25 118.2(7)
C23 C22 C25 121.9(7)
C24 C23 C22 119.9(6)
C24 C23 H13 120.0
C22 C23 H13 120.0
C23 C24 C19 121.1(6)
C23 C24 H14 119.4
C19 C24 H14 119.4
F1 C25 F2 109.9(17)
F1 C25 F3A 52.3(13)
F2 C25 F3A 123.5(9)
F1 C25 F2A 130.1(15)
F2 C25 F2A 29.5(6)
F3A C25 F2A 114.7(9)
F1 C25 F1A 45.4(15)
F2 C25 F1A 79.5(11)
F3A C25 F1A 97.1(8)
F2A C25 F1A 108.7(10)
F1 C25 F3 85.5(15)
F2 C25 F3 113.8(11)
F3A C25 F3 33.4(7)
F2A C25 F3 91.8(10)
F1A C25 F3 129.1(10)
F1 C25 C22 115.6(14)
F2 C25 C22 120.4(8)
F3A C25 C22 114.4(8)
F2A C25 C22 113.0(7)
F1A C25 C22 107.2(8)
F3 C25 C22 106.3(10)
C31 C26 C27 117.8(5)
C31 C26 C18 122.4(5)
C27 C26 C18 119.8(5)
C28 C27 C26 121.7(6)
C28 C27 H15 119.2
C26 C27 H15 119.2
C29 C28 C27 119.6(6)
C29 C28 H16 120.2
C27 C28 H16 120.2
C28 C29 C30 119.6(6)
C28 C29 C32 121.2(6)
C30 C29 C32 119.1(6)
C31 C30 C29 121.0(6)
C31 C30 H17 119.5
C29 C30 H17 119.5
C30 C31 C26 120.3(6)
C30 C31 H18 119.9
C26 C31 H18 119.9
F4 C32 F5A 120.6(10)
F4 C32 F6A 73.7(8)
F5A C32 F6A 110.6(9)
F4 C32 F5 107.2(9)
F5A C32 F5 23.2(6)
F6A C32 F5 128.0(9)
F4 C32 F6 102.6(9)
F5A C32 F6 83.3(8)
F6A C32 F6 32.5(5)
F5 C32 F6 105.2(8)
F4 C32 F4A 26.8(6)
F5A C32 F4A 105.7(8)
F6A C32 F4A 99.8(8)
F5 C32 F4A 86.5(7)
F6 C32 F4A 125.6(8)
F4 C32 C29 116.5(8)
F5A C32 C29 114.8(8)
F6A C32 C29 113.3(7)
F5 C32 C29 111.8(7)
F6 C32 C29 112.5(7)
F4A C32 C29 111.3(7)
C38 C33 C34 120.7(5)
C38 C33 P1 119.4(4)
C34 C33 P1 119.9(4)
C35 C34 C33 116.6(6)
C35 C34 C47 117.0(6)
C33 C34 C47 126.5(5)
C34 C35 C36 123.8(6)
C34 C35 H19 118.1
C36 C35 H19 118.1
C37 C36 C35 117.4(6)
C37 C36 C43 123.1(7)
C35 C36 C43 119.5(6)
C36 C37 C38 123.8(6)
C36 C37 H20 118.1
C38 C37 H20 118.1
C37 C38 C33 117.7(5)
C37 C38 C39 112.6(5)
C33 C38 C39 129.6(5)
C42 C39 C41 109.9(5)
C42 C39 C40 104.7(6)
C41 C39 C40 105.0(5)
C42 C39 C38 109.5(5)
C41 C39 C38 108.6(5)
C40 C39 C38 118.9(5)
C39 C40 H21 109.5
C39 C40 H22 109.5
H21 C40 H22 109.5
C39 C40 H23 109.5
H21 C40 H23 109.5
H22 C40 H23 109.5
C39 C41 H24 109.5
C39 C41 H25 109.5
H24 C41 H25 109.5
C39 C41 H26 109.5
H24 C41 H26 109.5
H25 C41 H26 109.5
C39 C42 H27 109.5
C39 C42 H28 109.5
H27 C42 H28 109.5
C39 C42 H29 109.5
H27 C42 H29 109.5
H28 C42 H29 109.5
C44A C43 C45A 130(2)
C44A C43 C46 125.8(13)
C45A C43 C46 59(2)
C44A C43 C45 90.1(14)
C45A C43 C45 50(2)
C46 C43 C45 106.3(9)
C44A C43 C44 28.1(11)
C45A C43 C44 137.7(16)
C46 C43 C44 103.4(9)
C45 C43 C44 114.7(9)
C44A C43 C36 111.1(10)
C45A C43 C36 111.9(14)
C46 C43 C36 109.2(8)
C45 C43 C36 112.4(7)
C44 C43 C36 110.3(7)
C44A C43 C46A 105(2)
C45A C43 C46A 86(3)
C46 C43 C46A 28(2)
C45 C43 C46A 129(2)
C44 C43 C46A 79(2)
C36 C43 C46A 106.8(14)
C43 C44 H122 109.5
C43 C44 H123 109.5
H122 C44 H123 109.5
C43 C44 H124 109.5
H122 C44 H124 109.5
H123 C44 H124 109.5
C43 C45 H125 109.5
C43 C45 H126 109.5
H125 C45 H126 109.5
C43 C45 H127 109.5
H125 C45 H127 109.5
H126 C45 H127 109.5
C43 C46 H128 109.5
C43 C46 H129 109.5
H128 C46 H129 109.5
C43 C46 H130 109.4
H128 C46 H130 109.5
H129 C46 H130 109.5
C43 C44A H131 109.5
C43 C44A H132 109.5
H131 C44A H132 109.5
C43 C44A H133 109.5
H131 C44A H133 109.5
H132 C44A H133 109.5
C43 C45A H134 109.6
C43 C45A H135 109.3
H134 C45A H135 109.5
C43 C45A H136 109.5
H134 C45A H136 109.5
H135 C45A H136 109.5
C43 C46A H137 109.3
C43 C46A H138 109.5
H137 C46A H138 109.5
C43 C46A H139 109.6
H137 C46A H139 109.5
H138 C46A H139 109.5
C48 C47 C49 115.2(9)
C48 C47 C50 107.9(9)
C49 C47 C50 107.9(9)
C48 C47 C71 134.6(10)
C49 C47 C71 65.2(9)
C50 C47 C71 43.6(8)
C48 C47 C34 110.1(7)
C49 C47 C34 107.4(7)
C50 C47 C34 108.2(7)
C71 C47 C34 112.6(9)
C48 C47 C70 64.6(10)
C49 C47 C70 50.8(9)
C50 C47 C70 129.3(10)
C71 C47 C70 103.7(11)
C34 C47 C70 121.6(9)
C48 C47 C69 42.4(9)
C49 C47 C69 140.5(11)
C50 C47 C69 67.4(10)
C71 C47 C69 105.8(11)
C34 C47 C69 111.3(10)
C70 C47 C69 100.0(12)
C47 C48 H39 109.5
C47 C48 H40 109.5
C47 C48 H41 109.5
C47 C49 H42 109.5
C47 C49 H43 109.5
C47 C49 H44 109.5
C47 C50 H45 109.5
C47 C50 H46 109.5
C47 C50 H47 109.5
C52 C51 C56 120.1(5)
C52 C51 P2 120.3(4)
C56 C51 P2 119.6(4)
C53 C52 C51 118.5(6)
C53 C52 C65 116.3(6)
C51 C52 C65 125.2(5)
C54 C53 C52 122.5(6)
C54 C53 H48 118.8
C52 C53 H48 118.8
C53 C54 C55 117.9(6)
C53 C54 C61 120.8(7)
C55 C54 C61 121.3(7)
C56 C55 C54 123.8(6)
C56 C55 H49 118.1
C54 C55 H49 118.1
C55 C56 C51 116.9(6)
C55 C56 C57 117.3(6)
C51 C56 C57 125.8(5)
C58 C57 C60 104.7(6)
C58 C57 C59 110.9(7)
C60 C57 C59 105.8(6)
C58 C57 C56 113.4(5)
C60 C57 C56 112.2(6)
C59 C57 C56 109.5(6)
C57 C58 H50 109.5
C57 C58 H51 109.5
H50 C58 H51 109.5
C57 C58 H52 109.5
H50 C58 H52 109.5
H51 C58 H52 109.5
C57 C59 H53 109.5
C57 C59 H54 109.5
H53 C59 H54 109.5
C57 C59 H55 109.5
H53 C59 H55 109.5
H54 C59 H55 109.5
C57 C60 H56 109.5
C57 C60 H57 109.5
H56 C60 H57 109.5
C57 C60 H58 109.5
H56 C60 H58 109.5
H57 C60 H58 109.5
C62A C61 C64 134.2(12)
C62A C61 C62 34.6(10)
C64 C61 C62 120.1(11)
C62A C61 C63A 124.1(16)
C64 C61 C63A 39.2(11)
C62 C61 C63A 139.6(12)
C62A C61 C54 113.0(10)
C64 C61 C54 112.3(9)
C62 C61 C54 109.6(8)
C63A C61 C54 110.8(10)
C62A C61 C64A 101.4(15)
C64 C61 C64A 58.3(12)
C62 C61 C64A 69.6(12)
C63A C61 C64A 96.6(15)
C54 C61 C64A 107.5(10)
C62A C61 C63 66.4(13)
C64 C61 C63 103.0(11)
C62 C61 C63 100.0(11)
C63A C61 C63 66.8(13)
C54 C61 C63 110.6(8)
C64A C61 C63 141.7(11)
C61 C62 H104 109.5
C61 C62 H105 109.5
H104 C62 H105 109.5
C61 C62 H106 109.5
H104 C62 H106 109.5
H105 C62 H106 109.5
C61 C63 H107 109.5
C61 C63 H108 109.5
H107 C63 H108 109.5
C61 C63 H109 109.5
H107 C63 H109 109.5
H108 C63 H109 109.5
C61 C64 H110 109.5
C61 C64 H111 109.5
H110 C64 H111 109.5
C61 C64 H112 109.5
H110 C64 H112 109.5
H111 C64 H112 109.5
C61 C62A H113 109.5
C61 C62A H114 109.5
H113 C62A H114 109.5
C61 C62A H115 109.5
H113 C62A H115 109.5
H114 C62A H115 109.5
C61 C63A H116 109.5
C61 C63A H117 109.5
H116 C63A H117 109.5
C61 C63A H118 109.5
H116 C63A H118 109.5
H117 C63A H118 109.5
C61 C64A H119 109.5
C61 C64A H120 109.5
H119 C64A H120 109.5
C61 C64A H121 109.5
H119 C64A H121 109.5
H120 C64A H121 109.5
C66 C65 C67 105.6(6)
C66 C65 C68 106.3(6)
C67 C65 C68 109.2(6)
C66 C65 C52 112.8(6)
C67 C65 C52 110.5(5)
C68 C65 C52 112.1(5)
C65 C66 H68 109.5
C65 C66 H69 109.5
H68 C66 H69 109.5
C65 C66 H70 109.5
H68 C66 H70 109.5
H69 C66 H70 109.5
C65 C67 H71 109.5
C65 C67 H72 109.5
H71 C67 H72 109.5
C65 C67 H73 109.5
H71 C67 H73 109.5
H72 C67 H73 109.5
C65 C68 H74 109.5
C65 C68 H75 109.5
H74 C68 H75 109.5
C65 C68 H76 109.5
H74 C68 H76 109.5
H75 C68 H76 109.5
C47 C69 H77 109.5
C47 C69 H78 109.5
H77 C69 H78 109.5
C47 C69 H79 109.5
H77 C69 H79 109.5
H78 C69 H79 109.5
C47 C70 H80 109.5
C47 C70 H81 109.5
H80 C70 H81 109.5
C47 C70 H82 109.5
H80 C70 H82 109.5
H81 C70 H82 109.5
C47 C71 H83 109.5
C47 C71 H84 109.5
H83 C71 H84 109.5
C47 C71 H85 109.5
H83 C71 H85 109.5
H84 C71 H85 109.5

loop_
_geom_bond_atom_site_label_1
_geom_bond_atom_site_label_2
_geom_bond_distance
Pt1 C2 2.036(5)
Pt1 C1 2.050(5)
Pt1 P1 2.2660(16)
Pt1 P2 2.2766(15)
P1 C15 1.679(6)
P1 C33 1.827(6)
P2 C16 1.686(6)
P2 C51 1.818(6)
C1 C2 1.277(8)
C1 C3 1.446(8)
C2 C9 1.464(8)
C3 C8 1.397(8)
C3 C4 1.400(9)
C4 C5 1.386(9)
C4 H1 0.9500
C5 C6 1.376(11)
C5 H2 0.9500
C6 C7 1.363(11)
C6 H3 0.9500
C7 C8 1.380(10)
C7 H4 0.9500
C8 H5 0.9500
C9 C10 1.397(8)
C9 C14 1.403(8)
C10 C11 1.375(8)
C10 H6 0.9500
C11 C12 1.389(10)
C11 H7 0.9500
C12 C13 1.369(10)
C12 H8 0.9500
C13 C14 1.384(9)
C13 H9 0.9500
C14 H10 0.9500
C15 C16 1.468(7)
C15 C17 1.471(7)
C16 C18 1.470(7)
C17 C18 1.390(8)
C17 C19 1.468(7)
C18 C26 1.459(8)
C19 C24 1.391(8)
C19 C20 1.407(8)
C20 C21 1.372(8)
C20 H11 0.9500
C21 C22 1.361(9)
C21 H12 0.9500
C22 C23 1.386(10)
C22 C25 1.506(11)
C23 C24 1.382(8)
C23 H13 0.9500
C24 H14 0.9500
C25 F1 1.17(2)
C25 F2 1.211(15)
C25 F3A 1.296(11)
C25 F2A 1.322(12)
C25 F1A 1.456(15)
C25 F3 1.49(2)
C26 C31 1.401(8)
C26 C27 1.406(8)
C27 C28 1.383(8)
C27 H15 0.9500
C28 C29 1.383(9)
C28 H16 0.9500
C29 C30 1.389(9)
C29 C32 1.488(9)
C30 C31 1.381(9)
C30 H17 0.9500
C31 H18 0.9500
C32 F4 1.283(13)
C32 F5A 1.297(13)
C32 F6A 1.305(12)
C32 F5 1.349(12)
C32 F6 1.382(12)
C32 F4A 1.441(13)
C33 C38 1.419(8)
C33 C34 1.425(8)
C34 C35 1.398(9)
C34 C47 1.564(10)
C35 C36 1.398(10)
C35 H19 0.9500
C36 C37 1.354(9)
C36 C43 1.550(9)
C37 C38 1.398(8)
C37 H20 0.9500
C38 C39 1.560(8)
C39 C42 1.527(9)
C39 C41 1.540(8)
C39 C40 1.558(9)
C40 H21 0.9800
C40 H22 0.9800
C40 H23 0.9800
C41 H24 0.9800
C41 H25 0.9800
C41 H26 0.9800
C42 H27 0.9800
C42 H28 0.9800
C42 H29 0.9800
C43 C44A 1.525(15)
C43 C45A 1.532(18)
C43 C46 1.540(12)
C43 C45 1.534(12)
C43 C44 1.542(11)
C43 C46A 1.595(18)
C44 H122 0.9800
C44 H123 0.9800
C44 H124 0.9800
C45 H125 0.9800
C45 H126 0.9800
C45 H127 0.9800
C46 H128 0.9800
C46 H129 0.9800
C46 H130 0.9800
C44A H131 0.9800
C44A H132 0.9800
C44A H133 0.9800
C45A H134 0.9800
C45A H135 0.9800
C45A H136 0.9800
C46A H137 0.9800
C46A H138 0.9800
C46A H139 0.9800
C47 C48 1.479(15)
C47 C49 1.522(15)
C47 C50 1.545(15)
C47 C71 1.561(19)
C47 C70 1.60(2)
C47 C69 1.60(2)
C48 H39 0.9800
C48 H40 0.9800
C48 H41 0.9800
C49 H42 0.9800
C49 H43 0.9800
C49 H44 0.9800
C50 H45 0.9800
C50 H46 0.9800
C50 H47 0.9800
C51 C52 1.423(8)
C51 C56 1.442(8)
C52 C53 1.400(8)
C52 C65 1.555(9)
C53 C54 1.371(10)
C53 H48 0.9500
C54 C55 1.404(11)
C54 C61 1.546(9)
C55 C56 1.381(9)
C55 H49 0.9500
C56 C57 1.556(10)
C57 C58 1.528(11)
C57 C60 1.541(9)
C57 C59 1.549(9)
C58 H50 0.9800
C58 H51 0.9800
C58 H52 0.9800
C59 H53 0.9800
C59 H54 0.9800
C59 H55 0.9800
C60 H56 0.9800
C60 H57 0.9800
C60 H58 0.9800
C61 C62A 1.488(15)
C61 C64 1.490(13)
C61 C62 1.520(13)
C61 C63A 1.533(15)
C61 C64A 1.630(15)
C61 C63 1.629(13)
C62 H104 0.9800
C62 H105 0.9800
C62 H106 0.9800
C63 H107 0.9800
C63 H108 0.9800
C63 H109 0.9800
C64 H110 0.9800
C64 H111 0.9800
C64 H112 0.9800
C62A H113 0.9800
C62A H114 0.9800
C62A H115 0.9800
C63A H116 0.9800
C63A H117 0.9800
C63A H118 0.9800
C64A H119 0.9800
C64A H120 0.9800
C64A H121 0.9800
C65 C66 1.533(9)
C65 C67 1.536(9)
C65 C68 1.552(9)
C66 H68 0.9800
C66 H69 0.9800
C66 H70 0.9800
C67 H71 0.9800
C67 H72 0.9800
C67 H73 0.9800
C68 H74 0.9800
C68 H75 0.9800
C68 H76 0.9800
C69 H77 0.9800
C69 H78 0.9800
C69 H79 0.9800
C70 H80 0.9800
C70 H81 0.9800
C70 H82 0.9800
C71 H83 0.9800
C71 H84 0.9800
C71 H85 0.9800

loop_
_geom_torsion_atom_site_label_1
_geom_torsion_atom_site_label_2
_geom_torsion_atom_site_label_3
_geom_torsion_atom_site_label_4
_geom_torsion
C2 Pt1 P1 C15 168.6(4)
C1 Pt1 P1 C15 174.3(3)
P2 Pt1 P1 C15 -2.0(2)
C2 Pt1 P1 C33 -2.2(5)
C1 Pt1 P1 C33 3.6(3)
P2 Pt1 P1 C33 -172.8(3)
C2 Pt1 P2 C16 -174.5(3)
C1 Pt1 P2 C16 -170.8(4)
P1 Pt1 P2 C16 1.1(2)
C2 Pt1 P2 C51 5.4(3)
C1 Pt1 P2 C51 9.1(5)
P1 Pt1 P2 C51 -179.0(3)
P1 Pt1 C1 C2 -176.0(3)
P2 Pt1 C1 C2 -5.3(6)
C2 Pt1 C1 C3 170.7(8)
P1 Pt1 C1 C3 -5.3(7)
P2 Pt1 C1 C3 165.4(4)
C3 C1 C2 C9 1.9(19)
Pt1 C1 C2 C9 169.9(11)
C3 C1 C2 Pt1 -168.0(11)
P1 Pt1 C2 C1 8.5(6)
P2 Pt1 C2 C1 177.6(3)
C1 Pt1 C2 C9 -172.4(8)
P1 Pt1 C2 C9 -163.9(4)
P2 Pt1 C2 C9 5.2(7)
C2 C1 C3 C8 -15.3(14)
Pt1 C1 C3 C8 -177.9(5)
C2 C1 C3 C4 163.2(10)
Pt1 C1 C3 C4 0.5(10)
C8 C3 C4 C5 1.6(10)
C1 C3 C4 C5 -176.9(6)
C3 C4 C5 C6 -2.1(11)
C4 C5 C6 C7 2.1(13)
C5 C6 C7 C8 -1.7(13)
C6 C7 C8 C3 1.3(12)
C4 C3 C8 C7 -1.3(10)
C1 C3 C8 C7 177.3(6)
C1 C2 C9 C10 -160.9(10)
Pt1 C2 C9 C10 4.8(9)
C1 C2 C9 C14 15.7(14)
Pt1 C2 C9 C14 -178.7(5)
C14 C9 C10 C11 -4.6(9)
C2 C9 C10 C11 172.0(6)
C9 C10 C11 C12 2.4(10)
C10 C11 C12 C13 0.9(11)
C11 C12 C13 C14 -1.9(11)
C12 C13 C14 C9 -0.4(10)
C10 C9 C14 C13 3.6(9)
C2 C9 C14 C13 -173.1(5)
C33 P1 C15 C16 175.9(4)
Pt1 P1 C15 C16 2.9(5)
C33 P1 C15 C17 -10.7(11)
Pt1 P1 C15 C17 176.2(9)
C17 C15 C16 C18 0.6(4)
P1 C15 C16 C18 177.6(4)
C17 C15 C16 P2 -179.1(4)
P1 C15 C16 P2 -2.1(6)
C51 P2 C16 C15 -179.7(4)
Pt1 P2 C16 C15 0.2(5)
C51 P2 C16 C18 1.2(11)
Pt1 P2 C16 C18 -178.9(9)
C16 C15 C17 C18 -0.6(4)
P1 C15 C17 C18 -174.7(9)
C16 C15 C17 C19 171.1(5)
P1 C15 C17 C19 -2.9(14)
C19 C17 C18 C26 11.2(12)
C15 C17 C18 C26 -178.6(7)
C19 C17 C18 C16 -169.6(7)
C15 C17 C18 C16 0.6(4)
C15 C16 C18 C17 -0.6(4)
P2 C16 C18 C17 178.7(9)
C15 C16 C18 C26 178.7(6)
P2 C16 C18 C26 -2.1(14)
C18 C17 C19 C24 16.0(11)
C15 C17 C19 C24 -151.4(6)
C18 C17 C19 C20 -170.3(7)
C15 C17 C19 C20 22.4(9)
C24 C19 C20 C21 2.2(9)
C17 C19 C20 C21 -171.9(6)
C19 C20 C21 C22 1.0(11)
C20 C21 C22 C23 -4.1(11)
C20 C21 C22 C25 175.7(7)
C21 C22 C23 C24 4.0(11)
C25 C22 C23 C24 -175.8(8)
C22 C23 C24 C19 -0.7(11)
C20 C19 C24 C23 -2.3(9)
C17 C19 C24 C23 171.5(6)
C21 C22 C25 F1 -108.2(19)
C23 C22 C25 F1 72(2)
C21 C22 C25 F2 27.8(17)
C23 C22 C25 F2 -152.4(13)
C21 C22 C25 F3A -166.4(9)
C23 C22 C25 F3A 13.4(14)
C21 C22 C25 F2A 59.8(13)
C23 C22 C25 F2A -120.4(10)
C21 C22 C25 F1A -60.0(9)
C23 C22 C25 F1A 119.8(9)
C21 C22 C25 F3 158.9(10)
C23 C22 C25 F3 -21.3(13)
C17 C18 C26 C31 21.9(10)
C16 C18 C26 C31 -157.0(6)
C17 C18 C26 C27 -159.2(7)
C16 C18 C26 C27 21.9(9)
C31 C26 C27 C28 -1.2(9)
C18 C26 C27 C28 179.9(5)
C26 C27 C28 C29 0.3(10)
C27 C28 C29 C30 -0.2(9)
C27 C28 C29 C32 179.1(6)
C28 C29 C30 C31 1.0(10)
C32 C29 C30 C31 -178.3(6)
C29 C30 C31 C26 -1.9(10)
C27 C26 C31 C30 1.9(9)
C18 C26 C31 C30 -179.1(5)
C28 C29 C32 F4 25.3(13)
C30 C29 C32 F4 -155.5(10)
C28 C29 C32 F5A -123.6(10)
C30 C29 C32 F5A 55.6(12)
C28 C29 C32 F6A 108.0(11)
C30 C29 C32 F6A -72.8(11)
C28 C29 C32 F5 -98.5(10)
C30 C29 C32 F5 80.7(10)
C28 C29 C32 F6 143.4(8)
C30 C29 C32 F6 -37.4(10)
C28 C29 C32 F4A -3.6(10)
C30 C29 C32 F4A 175.7(7)
C15 P1 C33 C38 -88.8(5)
Pt1 P1 C33 C38 82.0(5)
C15 P1 C33 C34 89.9(5)
Pt1 P1 C33 C34 -99.4(5)
C38 C33 C34 C35 2.5(8)
P1 C33 C34 C35 -176.2(5)
C38 C33 C34 C47 -178.7(6)
P1 C33 C34 C47 2.6(8)
C33 C34 C35 C36 -1.4(10)
C47 C34 C35 C36 179.7(6)
C34 C35 C36 C37 0.5(10)
C34 C35 C36 C43 -178.4(6)
C35 C36 C37 C38 -0.7(10)
C43 C36 C37 C38 178.2(6)
C36 C37 C38 C33 1.7(9)
C36 C37 C38 C39 179.2(6)
C34 C33 C38 C37 -2.6(8)
P1 C33 C38 C37 176.0(4)
C34 C33 C38 C39 -179.6(6)
P1 C33 C38 C39 -1.0(8)
C37 C38 C39 C42 -64.8(7)
C33 C38 C39 C42 112.3(7)
C37 C38 C39 C41 55.2(7)
C33 C38 C39 C41 -127.7(6)
C37 C38 C39 C40 175.0(6)
C33 C38 C39 C40 -7.8(10)
C37 C36 C43 C44A -101.7(16)
C35 C36 C43 C44A 77.1(16)
C37 C36 C43 C45A 52(3)
C35 C36 C43 C45A -129(3)
C37 C36 C43 C46 115.3(10)
C35 C36 C43 C46 -65.8(10)
C37 C36 C43 C45 -2.4(10)
C35 C36 C43 C45 176.5(8)
C37 C36 C43 C44 -131.8(10)
C35 C36 C43 C44 47.1(11)
C37 C36 C43 C46A 144(3)
C35 C36 C43 C46A -37(3)
C35 C34 C47 C48 110.0(9)
C33 C34 C47 C48 -68.7(10)
C35 C34 C47 C49 -123.9(8)
C33 C34 C47 C49 57.3(9)
C35 C34 C47 C50 -7.7(10)
C33 C34 C47 C50 173.5(8)
C35 C34 C47 C71 -54.1(11)
C33 C34 C47 C71 127.1(10)
C35 C34 C47 C70 -178.1(10)
C33 C34 C47 C70 3.1(13)
C35 C34 C47 C69 64.5(11)
C33 C34 C47 C69 -114.3(11)
C16 P2 C51 C52 -96.5(5)
Pt1 P2 C51 C52 83.6(5)
C16 P2 C51 C56 81.7(5)
Pt1 P2 C51 C56 -98.2(4)
C56 C51 C52 C53 -5.1(8)
P2 C51 C52 C53 173.1(4)
C56 C51 C52 C65 174.0(5)
P2 C51 C52 C65 -7.8(7)
C51 C52 C53 C54 1.2(9)
C65 C52 C53 C54 -178.1(6)
C52 C53 C54 C55 3.3(10)
C52 C53 C54 C61 -177.9(6)
C53 C54 C55 C56 -4.0(10)
C61 C54 C55 C56 177.2(6)
C54 C55 C56 C51 0.1(9)
C54 C55 C56 C57 180.0(6)
C52 C51 C56 C55 4.5(8)
P2 C51 C56 C55 -173.8(5)
C52 C51 C56 C57 -175.4(5)
P2 C51 C56 C57 6.4(8)
C55 C56 C57 C58 -131.4(7)
C51 C56 C57 C58 48.4(8)
C55 C56 C57 C60 -13.1(8)
C51 C56 C57 C60 166.8(6)
C55 C56 C57 C59 104.2(7)
C51 C56 C57 C59 -76.0(8)
C53 C54 C61 C62A -70.8(15)
C55 C54 C61 C62A 108.1(15)
C53 C54 C61 C64 116.0(11)
C55 C54 C61 C64 -65.2(12)
C53 C54 C61 C62 -107.8(11)
C55 C54 C61 C62 71.0(11)
C53 C54 C61 C63A 73.7(15)
C55 C54 C61 C63A -107.5(15)
C53 C54 C61 C64A 178.2(11)
C55 C54 C61 C64A -3.0(13)
C53 C54 C61 C63 1.6(11)
C55 C54 C61 C63 -179.6(8)
C53 C52 C65 C66 0.6(8)
C51 C52 C65 C66 -178.6(6)
C53 C52 C65 C67 118.6(6)
C51 C52 C65 C67 -60.6(7)
C53 C52 C65 C68 -119.4(6)
C51 C52 C65 C68 61.4(8)
